data_4313537
loop_
_publ_author_name
'Hiroshi Fukuoka'
'Junichi Kiyoto'
'Shoji Yamanaka'

_publ_contact_author_email hfukuoka@hiroshima-u.ac.jp
_publ_contact_author_fax +81-824-24-5494
_publ_contact_author_name 'Hiroshi Fukuoka'
_publ_contact_author_phone +81-824-24-7742
_publ_section_title
;
 Superconductivity of Metal Deficient Silicon Clathrate Compounds,
 Ba8-xSi46 (0 < x <= 1.4)
;
_journal_name_full 'Inorganic Chemistry'
_journal_page_first 2933
_journal_page_last 2937
_journal_paper_doi 10.1021/ic020676q
_journal_volume 42
_journal_year 2003
_chemical_formula_moiety 'Ba6.63 Si46 '
_chemical_formula_sum 'Ba6.63 Si46'
_chemical_formula_weight 2202.43
_space_group_IT_number 223
_symmetry_cell_setting cubic
_symmetry_Int_Tables_number 223
_symmetry_space_group_name_Hall '-P 4n 2 3'
_symmetry_space_group_name_H-M 'P m -3 n'
_cell_angle_alpha 90
_cell_angle_beta 90
_cell_angle_gamma 90
_cell_formula_units_Z 1
_cell_length_a 10.2652(8)
_cell_length_b 10.2652(8)
_cell_length_c 10.2652(8)
_cell_measurement_reflns_used 15316
_cell_measurement_temperature 296.1
_cell_measurement_theta_max 27.4
_cell_measurement_theta_min 2.8
_cell_volume 1081.69(15)
_computing_cell_refinement PROCESS-AUTO
_computing_data_collection PROCESS-AUTO
_computing_data_reduction CrystalStructure
_computing_publication_material 'CrystalStructure Ver. 3.00'
_computing_structure_refinement CRYSTALS
_computing_structure_solution SHELXS97
_diffrn_detector_area_resol_mean 10.00
_diffrn_measured_fraction_theta_full 1.0000
_diffrn_measured_fraction_theta_max 1.0000
_diffrn_measurement_device_type 'Rigaku RAXIS-RAPID'
_diffrn_measurement_method \w
_diffrn_radiation_type 'Mo K\a'
_diffrn_radiation_wavelength 0.7107
_diffrn_reflns_av_R_equivalents 0.083
_diffrn_reflns_limit_h_max 13
_diffrn_reflns_limit_h_min -13
_diffrn_reflns_limit_k_max 13
_diffrn_reflns_limit_k_min -13
_diffrn_reflns_limit_l_max 13
_diffrn_reflns_limit_l_min -12
_diffrn_reflns_number 6728
_diffrn_reflns_theta_full 27.42
_diffrn_reflns_theta_max 27.42
_exptl_absorpt_coefficient_mu 72.29
_exptl_absorpt_correction_T_max 0.430
_exptl_absorpt_correction_T_min 0.285
_exptl_absorpt_correction_type integration
_exptl_absorpt_process_details
;
    Higashi, T. (1999). Program for Absorption Correction.
    Rigaku Corporation, Tokyo, Japan.
;
_exptl_crystal_colour black
_exptl_crystal_density_diffrn 3.381
_exptl_crystal_density_method 'not measured'
_exptl_crystal_description prism
_exptl_crystal_F_000 1015.28
_exptl_crystal_size_max 0.20
_exptl_crystal_size_mid 0.20
_exptl_crystal_size_min 0.10
_refine_diff_density_max 1.63
_refine_diff_density_min -1.27
_refine_ls_extinction_method none
_refine_ls_goodness_of_fit_ref 2.660
_refine_ls_number_parameters 16
_refine_ls_number_reflns 196
_refine_ls_R_factor_gt 0.0230
_refine_ls_shift/su_max 0.0000
_refine_ls_structure_factor_coef F
_refine_ls_weighting_details 'w = 1/\s^2^(Fo)'
_refine_ls_weighting_scheme sigma
_refine_ls_wR_factor_ref 0.0110
_reflns_number_gt 196
_reflns_number_total 286
_reflns_threshold_expression F^2^>2.0\s(F^2^)
_cod_data_source_file ic020676q_1.cif
_cod_data_source_block '_010728f__________________'
_cod_original_cell_volume 1081.7(1)
_cod_original_formula_sum 'Ba6.63 Si46 '
_cod_database_code 4313537

loop_
_symmetry_equiv_pos_as_xyz
x,y,z
-x,-y,-z
y,z,x
-y,-z,-x
z,x,y
-z,-x,-y
x,y,-z
-x,-y,z
y,z,-x
-y,-z,x
z,x,-y
-z,-x,y
y,-z,-x
-y,z,x
z,-x,-y
-z,x,y
-z,x,-y
z,-x,y
-x,y,-z
x,-y,z
-y,z,-x
y,-z,x
x,-y,-z
-x,y,z
y+1/2,x+1/2,z+1/2
-y+1/2,-x+1/2,-z+1/2
z+1/2,y+1/2,x+1/2
-z+1/2,-y+1/2,-x+1/2
x+1/2,z+1/2,y+1/2
-x+1/2,-z+1/2,-y+1/2
y+1/2,x+1/2,-z+1/2
-y+1/2,-x+1/2,z+1/2
z+1/2,y+1/2,-x+1/2
-z+1/2,-y+1/2,x+1/2
x+1/2,z+1/2,-y+1/2
-x+1/2,-z+1/2,y+1/2
-z+1/2,y+1/2,-x+1/2
z+1/2,-y+1/2,x+1/2
-x+1/2,z+1/2,-y+1/2
x+1/2,-z+1/2,y+1/2
x+1/2,-z+1/2,-y+1/2
-x+1/2,z+1/2,y+1/2
y+1/2,-x+1/2,-z+1/2
-y+1/2,x+1/2,z+1/2
z+1/2,-y+1/2,-x+1/2
-z+1/2,y+1/2,x+1/2
-y+1/2,x+1/2,-z+1/2
y+1/2,-x+1/2,z+1/2

loop_
_atom_site_label
_atom_site_type_symbol
_atom_site_fract_x
_atom_site_fract_y
_atom_site_fract_z
_atom_site_U_iso_or_equiv
_atom_site_adp_type
_atom_site_occupancy
_atom_site_symmetry_multiplicity
_atom_site_calc_flag
_atom_site_refinement_flags
_atom_site_disorder_assembly
_atom_site_disorder_group
Ba1 Ba 0.0000 0.0000 0.0000 0.0256(7) Uani 0.32 1 d P . .
Ba2 Ba 0.2500 0.5000 0.0000 0.0276(2) Uani 1.00 1 d . . .
Si1 Si 0.2500 0.0000 0.5000 0.0186(8) Uani 1.00 1 d . . .
Si2 Si 0.1845(1) 0.1845(1) 0.1845(1) 0.0220(2) Uani 1.00 1 d . . .
Si3 Si 0.0000 0.3047(1) 0.1210(1) 0.0234(5) Uani 1.00 1 d . . .

loop_
_atom_site_aniso_label
_atom_site_aniso_U_11
_atom_site_aniso_U_22
_atom_site_aniso_U_33
_atom_site_aniso_U_12
_atom_site_aniso_U_13
_atom_site_aniso_U_23
Ba1 0.026(1) 0.026(1) 0.026(1) 0.0000 0.0000 0.0000
Ba2 0.0260(6) 0.0285(4) 0.0285(4) 0.0000 0.0000 0.0000
Si1 0.021(2) 0.017(1) 0.017(1) 0.0000 0.0000 0.0000
Si2 0.0220(4) 0.0220(4) 0.0220(4) -0.0001(6) -0.0001(6) -0.0001(6)
Si3 0.022(1) 0.0232(9) 0.025(1) 0.0000 0.0000 -0.0002(9)

loop_
_atom_type_symbol
_atom_type_description
_atom_type_scat_dispersion_real
_atom_type_scat_dispersion_imag
_atom_type_scat_source
Si Si 0.102 0.094
;
International Tables for Crystallography
(1992, Vol. C, Tables 4.2.6.8 and 6.1.1.4)
;
Ba Ba -0.287 2.452
;
International Tables for Crystallography
(1992, Vol. C, Tables 4.2.6.8 and 6.1.1.4)
;

loop_
_geom_angle_atom_site_label_1
_geom_angle_site_symmetry_1
_geom_angle_atom_site_label_2
_geom_angle_site_symmetry_2
_geom_angle_atom_site_label_3
_geom_angle_site_symmetry_3
_geom_angle
_geom_angle_publ_flag
Si2 . Ba1 . Si3 . 41.443(13) yes
Si2 . Ba2 . Si3 . 37.29(2) yes
Ba1 . Si2 . Ba2 . 107.78(3) yes
Ba1 . Si2 . Si1 . 107.78(3) yes
Ba2 . Si2 . Si1 . 144.44(5) yes
Ba1 . Si2 . Si3 . 71.20(5) yes
Ba2 . Si2 . Si3 . 63.81(3) yes
Si1 . Si2 . Si3 . 129.66(3) yes
Ba1 . Si3 . Ba2 . 113.78(3) yes
Ba1 . Si3 . Si2 . 67.36(5) yes
Ba2 . Si3 . Si2 . 78.90(3) yes

loop_
_geom_bond_atom_site_label_1
_geom_bond_site_symmetry_1
_geom_bond_atom_site_label_2
_geom_bond_site_symmetry_2
_geom_bond_distance
_geom_bond_publ_flag
Ba1 . Si2 . 3.2812(18) yes
Ba1 . Si3 . 3.3654(15) yes
Ba2 . Si2 . 3.8113(6) yes
Ba2 . Si3 . 3.4851(11) yes
Si1 . Si2 . 3.8113(6) yes
Si2 . Si3 . 2.3530(11) yes
Si1 . Si3 . 2.403(1) yes

loop_
_geom_contact_atom_site_label_1
_geom_contact_site_symmetry_1
_geom_contact_atom_site_label_2
_geom_contact_site_symmetry_2
_geom_contact_distance
_geom_contact_publ_flag
Ba1 . Si2 . 3.2812(18) yes
Ba1 . Si2 2_555 3.2812(18) yes
Ba1 . Si2 7_555 3.2812(18) yes
Ba1 . Si2 8_555 3.2812(18) yes
Ba1 . Si2 13_555 3.2812(18) yes
Ba1 . Si2 14_555 3.2812(18) yes
Ba1 . Si2 17_555 3.2812(18) yes
Ba1 . Si2 18_555 3.2812(18) yes
Ba1 . Si3 . 3.3654(15) yes
Ba1 . Si3 2_555 3.3654(15) yes
Ba1 . Si3 3_555 3.3654(6) yes
Ba1 . Si3 4_555 3.3654(6) yes
Ba1 . Si3 5_555 3.3654(14) yes
Ba1 . Si3 6_555 3.3654(14) yes
Ba1 . Si3 7_555 3.3654(15) yes
Ba1 . Si3 8_555 3.3654(15) yes
Ba1 . Si3 11_555 3.3654(14) yes
Ba1 . Si3 12_555 3.3654(14) yes
Ba1 . Si3 13_555 3.3654(6) yes
Ba1 . Si3 14_555 3.3654(6) yes
Ba2 . Si1 3_555 3.6293(2) yes
Ba2 . Si1 4_565 3.6293(2) yes
Ba2 . Si1 5_555 3.6293(2) yes
Ba2 . Si1 6_665 3.6293(2) yes
Ba2 . Si2 . 3.8113(6) yes
Ba2 . Si2 7_555 3.8113(6) yes
Ba2 . Si2 13_565 3.8113(6) yes
Ba2 . Si2 18_565 3.8113(6) yes
Ba2 . Si2 26_555 3.8113(6) yes
Ba2 . Si2 32_554 3.8113(6) yes
Ba2 . Si2 37_555 3.8113(6) yes
Ba2 . Si2 42_554 3.8113(6) yes
Ba2 . Si3 . 3.4851(11) yes
Ba2 . Si3 2_565 3.4851(11) yes
Ba2 . Si3 3_555 3.9314(15) yes
Ba2 . Si3 7_555 3.4851(11) yes
Ba2 . Si3 8_565 3.4851(11) yes
Ba2 . Si3 13_565 3.9314(15) yes
Ba2 . Si3 26_555 3.9314(15) yes
Ba2 . Si3 29_554 3.4851(11) yes
Ba2 . Si3 30_555 3.4851(11) yes
Ba2 . Si3 32_554 3.9314(15) yes
Ba2 . Si3 35_555 3.4851(11) yes
Ba2 . Si3 36_554 3.4851(11) yes
Si1 . Si2 . 3.8113(6) yes
Si1 . Si2 7_556 3.8113(6) yes
Si1 . Si2 13_556 3.8113(6) yes
Si1 . Si2 18_555 3.8113(6) yes
Si1 . Si2 26_555 3.8113(6) yes
Si1 . Si2 32_555 3.8113(6) yes
Si1 . Si2 37_545 3.8113(6) yes
Si1 . Si2 42_545 3.8113(6) yes
Si1 . Si3 5_555 2.4028(13) yes
Si1 . Si3 11_556 2.4028(13) yes
Si1 . Si3 28_555 2.4028(13) yes
Si1 . Si3 37_545 2.4028(13) yes
Si2 . Si3 . 2.3530(11) yes
Si2 . Si3 3_555 2.3530(6) yes
Si2 . Si3 5_555 2.353(1) yes
Si2 . Si3 7_555 3.8658(18) yes
Si2 . Si3 12_555 3.8658(12) yes
Si2 . Si3 13_555 3.8658(18) yes
Si2 . Si3 26_555 3.8059(18) yes
Si2 . Si3 28_555 3.8059(15) yes
Si2 . Si3 30_555 3.8059(18) yes

loop_
_geom_torsion_atom_site_label_1
_geom_torsion_site_symmetry_1
_geom_torsion_atom_site_label_2
_geom_torsion_site_symmetry_2
_geom_torsion_atom_site_label_3
_geom_torsion_site_symmetry_3
_geom_torsion_atom_site_label_4
_geom_torsion_site_symmetry_4
_geom_torsion
_geom_torsion_publ_flag
Si2 . Ba1 . Si3 . Ba2 . 65.7(1) yes
Ba1 . Si2 . Si3 . Ba2 . -121.80(4) yes
